data_1572355
loop_
_publ_author_name
'Saito, Tomoya'
'Yoshida, Masaki'
'Segawa, Kaito'
'Saito, Daisuke'
'Takayama, Junichi'
'Hiura, Satoshi'
'Murayama, Akihiro'
'Lakshan, Nishshanka M.'
'Sameera, W. M. C.'
'Kobayashi, Atsushi'
'Kato, Masako'

_publ_section_title
;
 Thermo-responsive emission induced by different delocalized
 excited-states in isomorphous Pd(ii) and Pt(ii) one-dimensional chains.
;
_journal_issue 35
_journal_name_full 'Chemical science'
_journal_page_first 14497
_journal_page_last 14505
_journal_paper_doi 10.1039/d4sc04497e
_journal_volume 15
_journal_year 2024
_chemical_formula_moiety 'C13 H6 F2 K N3 O Pt'
_chemical_formula_sum 'C13 H8 F2 K N3 O Pt'
_chemical_formula_weight 494.41
_space_group_crystal_system monoclinic
_space_group_IT_number 14
_space_group_name_Hall '-P 2ybc'
_space_group_name_H-M_alt 'P 1 21/c 1'
_atom_sites_solution_hydrogens geom
_atom_sites_solution_primary dual
_audit_creation_date 2023-06-17
_audit_creation_method
;
Olex2 1.5
(compiled 2023.03.06 svn.rbb2c1857 for OlexSys, GUI svn.r6748)
;
_audit_update_record
;
2024-05-24 deposited with the CCDC.	2024-08-13 downloaded from the CCDC.
;
_cell_angle_alpha 90
_cell_angle_beta 94.798(5)
_cell_angle_gamma 90
_cell_formula_units_Z 4
_cell_length_a 19.8407(12)
_cell_length_b 10.2132(6)
_cell_length_c 6.6271(4)
_cell_measurement_reflns_used 3573
_cell_measurement_temperature 180
_cell_measurement_theta_max 76.2250
_cell_measurement_theta_min 4.3350
_cell_volume 1338.19(14)
_computing_cell_refinement 'CrysAlisPro 1.171.42.72a (Rigaku OD, 2022)'
_computing_data_collection 'CrysAlisPro 1.171.42.72a (Rigaku OD, 2022)'
_computing_data_reduction 'CrysAlisPro 1.171.42.72a (Rigaku OD, 2022)'
_computing_molecular_graphics 'Olex2 1.5 (Dolomanov et al., 2009)'
_computing_publication_material 'Olex2 1.5 (Dolomanov et al., 2009)'
_computing_structure_refinement 'SHELXL 2018/3 (Sheldrick, 2015)'
_computing_structure_solution 'SHELXT 2018/2 (Sheldrick, 2018)'
_diffrn_ambient_temperature 180
_diffrn_detector 'Hybrid Pixel Array Detector'
_diffrn_detector_area_resol_mean 10.0000
_diffrn_detector_type HyPix
_diffrn_measured_fraction_theta_full 0.993
_diffrn_measured_fraction_theta_max 0.992
_diffrn_measurement_details
;
List of Runs (angles in degrees, time in seconds):

  # Type    Start    End  Width  t~exp~   \w     \q     \k     \f   Frames
#--------------------------------------------------------------------------
  1  \w    -69.00   9.00   0.50    3.11    --  -41.80  78.00-127.00  156
  2  \w    -55.00 -29.00   0.50    3.11    --  -41.80 -19.00-150.00   52
  3  \w    -86.00 -61.00   0.50    5.56    --  -84.50  78.00-127.00   50
  4  \w    -50.00  -6.00   0.50    5.56    --  -84.50  30.00  30.00   88
  5  \w    -97.00 -72.00   0.50    5.56    --  -84.50 -30.00 150.00   50
  6  \w   -113.00 -16.00   0.50    3.11    --  -41.80 -78.00 107.00  194
  7  \w     73.00 100.00   0.50    3.11    --   41.80 125.00-180.00   54
  8  \w     82.00 130.00   0.50    5.56    --  109.26  78.00-127.00   96
  9  \w    142.00 171.00   0.50    5.56    --  109.26  78.00-127.00   58
 10  \w    147.00 175.00   0.50    5.56    --  109.26  30.00 -30.00   56
 11  \w     96.00 134.00   0.50    5.56    --  109.26  30.00 -30.00   76
 12  \w     71.00 111.00   0.50    3.11    --   41.80 125.00 -60.00   80
 13  \w     72.00 110.00   0.50    3.11    --   41.80 125.00 150.00   76
 14  \w     31.00  65.00   0.50    5.56    --  109.26 -30.00 150.00   68
 15  \w     34.00  77.00   0.50    5.56    --  109.26 -45.00  90.00   86
 16  \w     63.00 136.00   0.50    5.56    --  109.26 -78.00 107.00  146
 17  \w     47.00  76.00   0.50    5.56    --  109.26 -45.00   0.00   58
 18  \w     36.00  62.00   0.50    5.56    --  109.26 -30.00 -30.00   52
 19  \w     31.00  56.00   0.50    5.56    --  109.26 -30.00 -60.00   50
 20  \w     38.00  76.00   0.50    5.56    --  109.26 -45.00 -30.00   76
 21  \w     33.00  61.00   0.50    5.56    --  109.26 -30.00  30.00   56
 22  \w     34.00  66.00   0.50    5.56    --  109.26 -30.00  90.00   64
 23  \w     40.00  65.00   0.50    5.56    --  109.26 -30.00 120.00   50
 24  \w     41.00  66.00   0.50    5.56    --  109.26 -45.00 150.00   50
 25  \w     35.00  69.00   0.50    5.56    --  109.26 -45.00-120.00   68
 26  \w     35.00  62.00   0.50    5.56    --  109.26 -30.00-180.00   54
 27  \w     35.00  62.00   0.50    5.56    --  109.26 -30.00-120.00   54
;
_diffrn_measurement_device 'four-circle diffractometer'
_diffrn_measurement_device_type 'XtaLAB Synergy, Single source at home/near, HyPix'
_diffrn_measurement_method '\w scans'
_diffrn_orient_matrix_type 'CrysAlisPro convention (1999,Acta A55,543-557)'
_diffrn_orient_matrix_UB_11 0.0151926000
_diffrn_orient_matrix_UB_12 -0.1261595000
_diffrn_orient_matrix_UB_13 -0.1152050000
_diffrn_orient_matrix_UB_21 0.0763122000
_diffrn_orient_matrix_UB_22 0.0200307000
_diffrn_orient_matrix_UB_23 0.0545352000
_diffrn_orient_matrix_UB_31 -0.0046202000
_diffrn_orient_matrix_UB_32 -0.0801045000
_diffrn_orient_matrix_UB_33 0.1953837000
_diffrn_radiation_monochromator mirror
_diffrn_radiation_probe x-ray
_diffrn_radiation_type 'Cu K\a'
_diffrn_radiation_wavelength 1.54184
_diffrn_reflns_av_R_equivalents 0.0402
_diffrn_reflns_av_unetI/netI 0.0356
_diffrn_reflns_Laue_measured_fraction_full 0.993
_diffrn_reflns_Laue_measured_fraction_max 0.992
_diffrn_reflns_limit_h_max 23
_diffrn_reflns_limit_h_min -23
_diffrn_reflns_limit_k_max 11
_diffrn_reflns_limit_k_min -12
_diffrn_reflns_limit_l_max 7
_diffrn_reflns_limit_l_min -6
_diffrn_reflns_number 7017
_diffrn_reflns_point_group_measured_fraction_full 0.993
_diffrn_reflns_point_group_measured_fraction_max 0.992
_diffrn_reflns_theta_full 67.684
_diffrn_reflns_theta_max 68.251
_diffrn_reflns_theta_min 4.473
_diffrn_source 'micro-focus sealed X-ray tube'
_diffrn_source_type 'PhotonJet (Cu) X-ray Source'
_exptl_absorpt_coefficient_mu 22.655
_exptl_absorpt_correction_T_max 0.846
_exptl_absorpt_correction_T_min 0.126
_exptl_absorpt_correction_type gaussian
_exptl_absorpt_process_details
;
CrysAlisPro 1.171.42.72a (Rigaku Oxford Diffraction, 2022)
Numerical absorption correction based on gaussian integration over
a multifaceted crystal model
Empirical absorption correction using spherical harmonics,
implemented in SCALE3 ABSPACK scaling algorithm.
;
_exptl_crystal_colour green
_exptl_crystal_colour_primary green
_exptl_crystal_density_diffrn 2.454
_exptl_crystal_description needle
_exptl_crystal_F_000 920
_exptl_crystal_size_max 0.224
_exptl_crystal_size_mid 0.042
_exptl_crystal_size_min 0.019
_refine_diff_density_max 2.746
_refine_diff_density_min -2.721
_refine_diff_density_rms 0.296
_refine_ls_extinction_method none
_refine_ls_goodness_of_fit_ref 1.076
_refine_ls_hydrogen_treatment constr
_refine_ls_matrix_type full
_refine_ls_number_parameters 185
_refine_ls_number_reflns 2428
_refine_ls_number_restraints 0
_refine_ls_restrained_S_all 1.076
_refine_ls_R_factor_all 0.0789
_refine_ls_R_factor_gt 0.0740
_refine_ls_shift/su_max 0.000
_refine_ls_shift/su_mean 0.000
_refine_ls_structure_factor_coef Fsqd
_refine_ls_weighting_details 'w=1/[\s^2^(Fo^2^)+(0.0338P)^2^+83.3451P] where P=(Fo^2^+2Fc^2^)/3'
_refine_ls_weighting_scheme calc
_refine_ls_wR_factor_gt 0.1702
_refine_ls_wR_factor_ref 0.1722
_reflns_Friedel_coverage 0.000
_reflns_number_gt 2067
_reflns_number_total 2428
_reflns_threshold_expression 'I > 2\s(I)'
_cod_data_source_file d4sc04497e2.cif
_cod_data_source_block Pt-dFppy_180K
_cod_depositor_comments 'Adding full bibliography for 1572345--1572356.cif.'
_cod_database_code 1572355
_shelx_shelxl_version_number 2018/3
_chemical_oxdiff_formula 'K Pt C13 H6 N3 O F2'
_chemical_oxdiff_usercomment 180K
_shelx_space_group_comment
;
The symmetry employed for this shelxl refinement is uniquely defined
by the following loop, which should always be used as a source of
symmetry information in preference to the above space-group names.
They are only intended as comments.
;
_shelx_estimated_absorpt_t_max 0.673
_shelx_estimated_absorpt_t_min 0.081
_olex2_refinement_description
;
1. Fixed Uiso
 At 1.2 times of:
  All C(H) groups
2. Others
 Sof(K1A)=Sof(O1A)=1-FVAR(1)
 Sof(K1)=Sof(O1)=FVAR(1)
3.a Aromatic/amide H refined with riding coordinates:
 C1(H1), C2(H2), C3(H3), C4(H4), C8(H8), C10(H10)
3.b Fitted hexagon refined as free rotating group:
 N1(C1,C2,C3,C4,C5), C11(C6,C7,C8,C9,C10)
;
_olex2_submission_special_instructions 'No special instructions were received'
_oxdiff_exptl_absorpt_empirical_details
;
Empirical correction (ABSPACK) includes:
- Absorption correction using spherical harmonics
- Frame scaling
;
_oxdiff_exptl_absorpt_empirical_full_max 1.724
_oxdiff_exptl_absorpt_empirical_full_min 0.594

loop_
_space_group_symop_operation_xyz
'x, y, z'
'-x, y+1/2, -z+1/2'
'-x, -y, -z'
'x, -y-1/2, z-1/2'

loop_
_atom_site_label
_atom_site_type_symbol
_atom_site_fract_x
_atom_site_fract_y
_atom_site_fract_z
_atom_site_U_iso_or_equiv
_atom_site_adp_type
_atom_site_occupancy
_atom_site_site_symmetry_order
_atom_site_calc_flag
_atom_site_refinement_flags_posn
_atom_site_refinement_flags_adp
_atom_site_refinement_flags_occupancy
_atom_site_disorder_assembly
_atom_site_disorder_group
Pt1 Pt 0.79719(3) 0.74808(7) 0.69939(10) 0.0319(3) Uani 1 1 d . . . . .
F1 F 0.5840(6) 0.4135(13) 0.645(2) 0.072(4) Uani 1 1 d . . . . .
F2 F 0.5367(6) 0.8630(13) 0.628(2) 0.063(3) Uani 1 1 d . . . . .
N1 N 0.7487(5) 0.9261(9) 0.6870(17) 0.039(3) Uani 1 1 d G . . . .
C1 C 0.7828(4) 1.0451(11) 0.6957(17) 0.044(4) Uani 1 1 d G . . . .
H1 H 0.830844 1.046761 0.709393 0.053 Uiso 1 1 calc R U . . .
C2 C 0.7466(6) 1.1618(8) 0.684(2) 0.054(5) Uani 1 1 d G . . . .
H2 H 0.769886 1.243134 0.690357 0.064 Uiso 1 1 calc R U . . .
C3 C 0.6763(6) 1.1594(10) 0.664(2) 0.065(6) Uani 1 1 d G . . . .
H3 H 0.651558 1.239108 0.656699 0.078 Uiso 1 1 calc R U . . .
C4 C 0.6422(4) 1.0403(13) 0.656(2) 0.056(5) Uani 1 1 d G . . . .
H4 H 0.594188 1.038711 0.642076 0.067 Uiso 1 1 calc R U . . .
C5 C 0.6784(5) 0.9237(10) 0.6670(18) 0.043(4) Uani 1 1 d G . . . .
N2 N 0.9421(7) 0.8786(16) 0.736(3) 0.045(4) Uani 1 1 d . . . . .
N3 N 0.8578(8) 0.4663(15) 0.716(3) 0.048(4) Uani 1 1 d . . . . .
C11 C 0.6986(4) 0.6877(10) 0.6728(16) 0.030(3) Uani 1 1 d G . . . .
C6 C 0.6522(5) 0.7900(8) 0.6603(18) 0.036(4) Uani 1 1 d G . . . .
C7 C 0.5833(4) 0.7635(10) 0.6451(19) 0.047(5) Uani 1 1 d G . . . .
C8 C 0.5607(4) 0.6346(12) 0.642(2) 0.044(4) Uani 1 1 d G . . . .
H8 H 0.513562 0.616470 0.631996 0.053 Uiso 1 1 calc R U . . .
C9 C 0.6070(5) 0.5323(9) 0.655(2) 0.053(5) Uani 1 1 d G . . . .
C10 C 0.6760(5) 0.5588(9) 0.6700(18) 0.037(4) Uani 1 1 d G . . . .
H10 H 0.707677 0.488915 0.678541 0.044 Uiso 1 1 calc R U . . .
C12 C 0.8915(9) 0.828(2) 0.723(2) 0.041(4) Uani 1 1 d . . . . .
C13 C 0.8372(9) 0.5673(18) 0.709(3) 0.038(4) Uani 1 1 d . . . . .
K1 K 0.9950(5) 0.6179(9) 0.814(4) 0.052(5) Uani 0.52(3) 1 d . . P A 1
O1 O 1.085(2) 0.769(4) 1.057(6) 0.048(9) Uani 0.52(3) 1 d . . P A 1
K1A K 0.9950(5) 0.6177(9) 0.681(3) 0.044(5) Uani 0.48(3) 1 d . . P A 2
O1A O 1.085(2) 0.730(4) 0.980(6) 0.043(9) Uani 0.48(3) 1 d . . P A 2

loop_
_atom_site_aniso_label
_atom_site_aniso_U_11
_atom_site_aniso_U_22
_atom_site_aniso_U_33
_atom_site_aniso_U_23
_atom_site_aniso_U_13
_atom_site_aniso_U_12
Pt1 0.0320(4) 0.0346(4) 0.0288(4) 0.0002(3) 0.0006(3) 0.0004(3)
F1 0.052(7) 0.062(8) 0.102(11) 0.000(8) -0.004(7) -0.014(6)
F2 0.055(7) 0.064(8) 0.072(8) -0.005(7) 0.007(6) 0.010(6)
N1 0.028(7) 0.053(9) 0.036(8) 0.005(7) 0.009(6) 0.005(6)
C1 0.061(12) 0.040(10) 0.032(9) 0.001(8) -0.002(8) 0.008(9)
C2 0.053(12) 0.050(12) 0.058(12) 0.001(10) 0.007(10) 0.013(10)
C3 0.083(17) 0.049(13) 0.063(14) 0.002(11) 0.005(12) 0.016(12)
C4 0.060(13) 0.061(14) 0.048(11) 0.005(10) 0.004(10) 0.019(11)
C5 0.061(12) 0.041(10) 0.027(8) -0.002(7) 0.005(8) -0.003(9)
N2 0.020(7) 0.049(9) 0.066(10) -0.001(8) 0.005(7) -0.002(6)
N3 0.054(10) 0.032(9) 0.056(10) 0.002(7) 0.006(8) 0.007(7)
C11 0.016(7) 0.056(10) 0.016(7) 0.000(7) -0.002(5) 0.003(7)
C6 0.033(8) 0.046(10) 0.031(9) -0.008(7) 0.004(7) -0.008(7)
C7 0.027(8) 0.077(15) 0.038(10) -0.010(10) 0.005(7) 0.013(9)
C8 0.028(9) 0.057(12) 0.047(10) -0.005(9) 0.001(8) -0.004(8)
C9 0.048(11) 0.057(13) 0.051(11) -0.005(10) -0.007(9) -0.011(10)
C10 0.026(8) 0.044(10) 0.040(9) -0.003(8) 0.001(7) -0.009(7)
C12 0.031(9) 0.067(13) 0.025(8) 0.000(8) -0.004(7) 0.014(9)
C13 0.035(9) 0.041(11) 0.036(9) -0.007(8) 0.002(7) -0.013(8)
K1 0.052(5) 0.044(5) 0.061(14) -0.003(5) 0.008(5) 0.004(4)
O1 0.059(18) 0.05(2) 0.04(2) 0.002(15) -0.001(17) -0.001(17)
K1A 0.046(5) 0.042(5) 0.044(12) 0.002(4) -0.003(4) 0.003(4)
O1A 0.058(19) 0.03(2) 0.04(2) -0.006(14) 0.000(18) -0.001(15)

loop_
_atom_type_symbol
_atom_type_description
_atom_type_scat_dispersion_real
_atom_type_scat_dispersion_imag
_atom_type_scat_source
C C 0.0181 0.0091 'International Tables Vol C Tables 4.2.6.8 and 6.1.1.4'
H H 0.0000 0.0000 'International Tables Vol C Tables 4.2.6.8 and 6.1.1.4'
F F 0.0727 0.0534 'International Tables Vol C Tables 4.2.6.8 and 6.1.1.4'
K K 0.3868 1.0657 'International Tables Vol C Tables 4.2.6.8 and 6.1.1.4'
N N 0.0311 0.0180 'International Tables Vol C Tables 4.2.6.8 and 6.1.1.4'
O O 0.0492 0.0322 'International Tables Vol C Tables 4.2.6.8 and 6.1.1.4'
Pt Pt -4.5932 6.9264 'International Tables Vol C Tables 4.2.6.8 and 6.1.1.4'

loop_
_exptl_crystal_face_index_h
_exptl_crystal_face_index_k
_exptl_crystal_face_index_l
_exptl_crystal_face_perp_dist
0 4 -4 0.1250
-2 1 4 0.0821
0 -7 0 0.0042
-2 -4 4 0.0570
-13 0 0 0.0095
13 0 0 0.0095
0 3 4 0.0828
2 7 0 0.0349
-2 7 0 0.0349

loop_
_geom_angle_atom_site_label_1
_geom_angle_atom_site_label_2
_geom_angle_atom_site_label_3
_geom_angle
_geom_angle_site_symmetry_1
_geom_angle_site_symmetry_3
_geom_angle_publ_flag
C11 Pt1 N1 79.8(4) . . ?
C12 Pt1 N1 94.2(6) . . ?
C12 Pt1 C11 174.0(6) . . ?
C13 Pt1 N1 175.4(5) . . ?
C13 Pt1 C11 95.6(5) . . ?
C13 Pt1 C12 90.4(7) . . ?
C1 N1 Pt1 123.2(6) . . ?
C1 N1 C5 120.0 . . ?
C5 N1 Pt1 116.8(6) . . ?
N1 C1 H1 120.0 . . ?
C2 C1 N1 120.0 . . ?
C2 C1 H1 120.0 . . ?
C1 C2 H2 120.0 . . ?
C3 C2 C1 120.0 . . ?
C3 C2 H2 120.0 . . ?
C2 C3 H3 120.0 . . ?
C2 C3 C4 120.0 . . ?
C4 C3 H3 120.0 . . ?
C3 C4 H4 120.0 . . ?
C5 C4 C3 120.0 . . ?
C5 C4 H4 120.0 . . ?
N1 C5 C6 111.8(8) . . ?
C4 C5 N1 120.0 . . ?
C4 C5 C6 128.2(8) . . ?
C12 N2 K1 84.0(13) . . ?
C12 N2 K1 107.9(13) . 4_575 ?
C12 N2 K1 143.5(14) . 2_756 ?
C12 N2 K1A 84.1(13) . . ?
C12 N2 K1A 143.4(14) . 2_756 ?
C12 N2 K1A 108.0(13) . 4_576 ?
K1 N2 K1 72.0(7) 2_756 4_575 ?
K1 N2 K1 132.2(5) 2_756 . ?
K1 N2 K1 91.5(6) . 4_575 ?
K1 N2 K1A 75.5(6) . 4_576 ?
K1 N2 K1A 18.2(3) 2_756 2_756 ?
K1 N2 K1A 88.9(7) 2_756 4_576 ?
K1A N2 K1A 132.2(5) 2_756 . ?
C13 N3 K1 81.9(12) . . ?
C13 N3 K1A 81.9(12) . . ?
C6 C11 Pt1 113.7(5) . . ?
C6 C11 C10 120.0 . . ?
C10 C11 Pt1 126.3(5) . . ?
C11 C6 C5 118.0(8) . . ?
C7 C6 C5 122.0(8) . . ?
C7 C6 C11 120.0 . . ?
F2 C7 C6 120.9(9) . . ?
F2 C7 C8 119.1(9) . . ?
C6 C7 C8 120.0 . . ?
C7 C8 H8 120.0 . . ?
C9 C8 C7 120.0 . . ?
C9 C8 H8 120.0 . . ?
F1 C9 C8 118.2(10) . . ?
F1 C9 C10 121.8(10) . . ?
C8 C9 C10 120.0 . . ?
C11 C10 H10 120.0 . . ?
C9 C10 C11 120.0 . . ?
C9 C10 H10 120.0 . . ?
Pt1 C12 K1 109.9(8) . . ?
Pt1 C12 K1A 109.8(8) . . ?
N2 C12 Pt1 176.1(17) . . ?
N2 C12 K1 74.0(12) . . ?
N2 C12 K1A 74.0(12) . . ?
Pt1 C13 K1 103.7(6) . . ?
Pt1 C13 K1A 103.7(6) . . ?
N3 C13 Pt1 178.3(16) . . ?
N3 C13 K1 77.9(13) . . ?
N3 C13 K1A 78.0(13) . . ?
N2 K1 N2 161.7(9) 2_746 . ?
N2 K1 N2 90.3(6) . 4_576 ?
N2 K1 N2 108.0(7) 2_746 4_576 ?
N2 K1 N3 80.7(5) 4_576 . ?
N2 K1 N3 97.0(5) . . ?
N2 K1 N3 86.1(5) 2_746 . ?
N2 K1 C12 22.0(5) . . ?
N2 K1 C12 156.1(9) 2_746 . ?
N2 K1 C13 106.0(6) 2_746 . ?
N2 K1 C13 77.0(5) . . ?
N2 K1 C13 78.2(5) 4_576 . ?
N2 K1 K1 53.6(4) 2_746 3_766 ?
N2 K1 K1 115.8(6) 2_746 4_575 ?
N2 K1 K1 50.0(6) 4_576 3_767 ?
N2 K1 K1 62.2(6) . 4_576 ?
N2 K1 K1 136.2(4) 4_576 4_575 ?
N2 K1 K1 146.5(5) 4_576 3_766 ?
N2 K1 K1 110.3(8) . 3_766 ?
N2 K1 K1 140.3(10) . 3_767 ?
N2 K1 K1 58.0(4) 2_746 3_767 ?
N2 K1 K1 132.6(6) 2_746 4_576 ?
N2 K1 K1 45.9(6) . 4_575 ?
N2 K1 K1 42.6(3) 4_576 4_576 ?
N2 K1 O1 88.7(11) 2_746 4_575 ?
N3 K1 C13 20.1(4) . . ?
N3 K1 K1 101.9(5) . 4_575 ?
N3 K1 K1 71.0(5) . 3_766 ?
N3 K1 K1 78.6(4) . 3_767 ?
N3 K1 K1 114.5(4) . 4_576 ?
C12 K1 N2 83.8(5) . 4_576 ?
C12 K1 N3 75.2(5) . . ?
C12 K1 C13 55.1(6) . . ?
C12 K1 K1 129.9(8) . 3_767 ?
C12 K1 K1 105.2(8) . 3_766 ?
C12 K1 K1 55.8(5) . 4_575 ?
C12 K1 K1 70.0(5) . 4_576 ?
C13 K1 K1 101.9(5) . 4_576 ?
C13 K1 K1 92.3(5) . 3_767 ?
C13 K1 K1 89.9(5) . 4_575 ?
C13 K1 K1 81.0(5) . 3_766 ?
K1 K1 K1 101.7(4) 4_575 4_576 ?
K1 K1 K1 170.5(5) 4_576 3_766 ?
K1 K1 K1 83.6(6) 3_767 4_576 ?
K1 K1 K1 173.8(6) 3_767 4_575 ?
K1 K1 K1 105.4(5) 3_767 3_766 ?
K1 K1 K1 69.2(3) 4_575 3_766 ?
O1 K1 N2 73.4(9) . 4_576 ?
O1 K1 N2 145.9(10) 4_575 4_576 ?
O1 K1 N2 78.4(9) . . ?
O1 K1 N2 75.6(9) 4_575 . ?
O1 K1 N2 106.5(10) . 2_746 ?
O1 K1 N3 131.1(11) 4_575 . ?
O1 K1 N3 153.6(10) . . ?
O1 K1 C12 96.6(9) . . ?
O1 K1 C12 92.5(9) 4_575 . ?
O1 K1 C13 126.5(10) 4_575 . ?
O1 K1 C13 142.0(9) . . ?
O1 K1 K1 136.1(9) 4_575 3_767 ?
O1 K1 K1 93.4(9) . 4_575 ?
O1 K1 K1 104.4(9) 4_575 4_576 ?
O1 K1 K1 40.5(8) . 4_576 ?
O1 K1 K1 39.7(8) 4_575 4_575 ?
O1 K1 K1 88.5(12) . 3_767 ?
O1 K1 K1 135.1(9) . 3_766 ?
O1 K1 K1 67.1(10) 4_575 3_766 ?
O1 K1 O1 73.4(9) . 4_575 ?
K1 O1 K1 99.9(13) . 4_576 ?
N2 K1A N2 90.6(6) . 4_575 ?
N2 K1A N2 160.9(8) 2_746 . ?
N2 K1A N2 108.4(7) 2_746 4_575 ?
N2 K1A N3 81.2(5) 4_575 . ?
N2 K1A N3 96.8(5) . . ?
N2 K1A N3 86.0(5) 2_746 . ?
N2 K1A C12 155.6(9) 2_746 . ?
N2 K1A C12 22.0(5) . . ?
N2 K1A C13 105.9(6) 2_746 . ?
N2 K1A C13 76.9(5) . . ?
N2 K1A C13 78.4(5) 4_575 . ?
N2 K1A K1A 62.6(6) . 4_575 ?
N2 K1A K1A 42.6(3) 4_575 4_575 ?
N2 K1A K1A 141.1(9) . 3_766 ?
N2 K1A K1A 53.6(4) 2_746 3_767 ?
N2 K1A K1A 146.6(5) 4_575 3_767 ?
N2 K1A K1A 45.4(6) . 4_576 ?
N2 K1A K1A 50.5(6) 4_575 3_766 ?
N2 K1A K1A 132.9(6) 2_746 4_575 ?
N2 K1A K1A 115.5(5) 2_746 4_576 ?
N2 K1A K1A 136.0(5) 4_575 4_576 ?
N2 K1A K1A 57.9(4) 2_746 3_766 ?
N2 K1A K1A 109.5(8) . 3_767 ?
N2 K1A O1A 88.4(10) 2_746 . ?
N2 K1A O1A 106.9(10) 2_746 4_575 ?
N3 K1A C13 20.1(4) . . ?
N3 K1A K1A 78.9(4) . 3_766 ?
N3 K1A K1A 101.4(5) . 4_576 ?
N3 K1A K1A 115.0(4) . 4_575 ?
N3 K1A K1A 70.5(5) . 3_767 ?
C12 K1A N2 84.2(5) . 4_575 ?
C12 K1A N3 75.0(5) . . ?
C12 K1A C13 55.1(6) . . ?
C12 K1A K1A 130.5(7) . 3_766 ?
C12 K1A K1A 70.4(5) . 4_575 ?
C12 K1A K1A 104.5(7) . 3_767 ?
C12 K1A K1A 55.3(5) . 4_576 ?
C13 K1A K1A 102.2(5) . 4_575 ?
C13 K1A K1A 80.7(5) . 3_767 ?
C13 K1A K1A 92.4(5) . 3_766 ?
C13 K1A K1A 89.6(4) . 4_576 ?
O1A K1A N2 75.5(9) . . ?
O1A K1A N2 78.5(9) 4_575 . ?
O1A K1A N3 153.9(10) 4_575 . ?
O1A K1A N3 130.7(11) . . ?
O1A K1A C12 92.3(9) . . ?
O1A K1A C12 96.7(10) 4_575 . ?
O1A K1A C13 126.5(10) . . ?
O1A K1A C13 141.9(9) 4_575 . ?
O1A K1A O1A 73.4(9) 4_575 . ?
K1A O1A K1A 99.9(14) 4_576 . ?

loop_
_geom_bond_atom_site_label_1
_geom_bond_atom_site_label_2
_geom_bond_distance
_geom_bond_site_symmetry_2
_geom_bond_publ_flag
Pt1 N1 2.055(8) . ?
Pt1 C11 2.045(7) . ?
Pt1 C12 2.034(19) . ?
Pt1 C13 2.008(19) . ?
F1 C9 1.296(15) . ?
F2 C7 1.372(14) . ?
N1 C1 1.3900 . ?
N1 C5 1.3900 . ?
C1 H1 0.9500 . ?
C1 C2 1.3900 . ?
C2 H2 0.9500 . ?
C2 C3 1.3900 . ?
C3 H3 0.9500 . ?
C3 C4 1.3900 . ?
C4 H4 0.9500 . ?
C4 C5 1.3900 . ?
C5 C6 1.460(12) . ?
N2 C12 1.13(2) . ?
N2 K1 2.893(19) . ?
N2 K1 3.07(3) 4_575 ?
N2 K1 2.776(18) 2_756 ?
N2 K1A 3.05(3) 4_576 ?
N2 K1A 2.899(19) . ?
N2 K1A 2.776(18) 2_756 ?
N3 C13 1.11(2) . ?
N3 K1 3.151(19) . ?
N3 K1A 3.156(19) . ?
C11 C6 1.3900 . ?
C11 C10 1.3900 . ?
C6 C7 1.3900 . ?
C7 C8 1.3900 . ?
C8 H8 0.9500 . ?
C8 C9 1.3900 . ?
C9 C10 1.3900 . ?
C10 H10 0.9500 . ?
C12 K1 2.99(2) . ?
C12 K1A 3.00(2) . ?
C13 K1 3.191(19) . ?
C13 K1A 3.194(19) . ?
K1 K1 3.44(4) 3_767 ?
K1 K1 4.274(11) 4_575 ?
K1 K1 4.82(4) 3_766 ?
K1 K1 4.274(11) 4_576 ?
K1 O1 2.77(4) . ?
K1 O1 2.81(4) 4_575 ?
K1A K1A 3.41(4) 3_766 ?
K1A K1A 4.276(12) 4_575 ?
K1A K1A 4.276(12) 4_576 ?
K1A K1A 4.85(4) 3_767 ?
K1A O1A 2.79(4) 4_575 ?
K1A O1A 2.80(4) . ?

loop_
_geom_torsion_atom_site_label_1
_geom_torsion_atom_site_label_2
_geom_torsion_atom_site_label_3
_geom_torsion_atom_site_label_4
_geom_torsion
_geom_torsion_site_symmetry_1
_geom_torsion_site_symmetry_2
_geom_torsion_site_symmetry_3
_geom_torsion_site_symmetry_4
_geom_torsion_publ_flag
Pt1 N1 C1 C2 179.3(8) . . . . ?
Pt1 N1 C5 C4 -179.4(8) . . . . ?
Pt1 N1 C5 C6 0.5(9) . . . . ?
Pt1 C11 C6 C5 0.1(10) . . . . ?
Pt1 C11 C6 C7 -178.9(7) . . . . ?
Pt1 C11 C10 C9 178.8(8) . . . . ?
F1 C9 C10 C11 177.6(15) . . . . ?
F2 C7 C8 C9 178.5(12) . . . . ?
N1 C1 C2 C3 0.0 . . . . ?
N1 C5 C6 C11 -0.4(11) . . . . ?
N1 C5 C6 C7 178.6(6) . . . . ?
C1 N1 C5 C4 0.0 . . . . ?
C1 N1 C5 C6 179.9(11) . . . . ?
C1 C2 C3 C4 0.0 . . . . ?
C2 C3 C4 C5 0.0 . . . . ?
C3 C4 C5 N1 0.0 . . . . ?
C3 C4 C5 C6 -179.9(13) . . . . ?
C4 C5 C6 C11 179.5(7) . . . . ?
C4 C5 C6 C7 -1.5(14) . . . . ?
C5 N1 C1 C2 0.0 . . . . ?
C5 C6 C7 F2 2.5(13) . . . . ?
C5 C6 C7 C8 -179.0(12) . . . . ?
C11 C6 C7 F2 -178.5(12) . . . . ?
C11 C6 C7 C8 0.0 . . . . ?
C6 C11 C10 C9 0.0 . . . . ?
C6 C7 C8 C9 0.0 . . . . ?
C7 C8 C9 F1 -177.6(15) . . . . ?
C7 C8 C9 C10 0.0 . . . . ?
C8 C9 C10 C11 0.0 . . . . ?
C10 C11 C6 C5 179.1(11) . . . . ?
C10 C11 C6 C7 0.0 . . . . ?
K1 N2 C12 K1 89.7(8) 4_575 . . . ?
K1 N2 C12 K1 173(2) 2_756 . . . ?
K1A N2 C12 K1A -173(2) 2_756 . . . ?
K1A N2 C12 K1A -90.1(8) 4_576 . . . ?

loop_
_exptl_oxdiff_crystal_face_indexfrac_h
_exptl_oxdiff_crystal_face_indexfrac_k
_exptl_oxdiff_crystal_face_indexfrac_l
_exptl_oxdiff_crystal_face_x
_exptl_oxdiff_crystal_face_y
_exptl_oxdiff_crystal_face_z
-0.4025 3.5509 -3.6051 -0.0388 -0.1562 -0.9870
-2.1576 1.2225 4.2116 -0.6722 0.0895 0.7349
0.4785 -6.6051 -0.3667 0.8828 -0.1158 0.4552
-1.7882 -3.5100 3.6366 -0.0033 -0.0084 1.0000
-12.7488 0.4609 -0.1585 -0.2336 -0.9723 -0.0090
12.7488 -0.4609 0.1585 0.2336 0.9723 0.0090
0.1793 2.7839 3.8866 -0.7963 0.2814 0.5355
1.9387 6.5482 0.1813 -0.8176 0.2890 -0.4981
-1.5536 6.5787 0.1914 -0.8756 0.0237 -0.4824
